data_2017668
loop_
_publ_author_name
'Portalone, Gustavo'

_publ_section_title
;
 Supramolecular association in proton-transfer adducts containing
 benzamidinium cations. I. Four molecular salts with uracil derivatives
;
_journal_coeditor_code FN3053
_journal_issue 6
_journal_name_full 'Acta Crystallographica Section C'
_journal_page_first o295
_journal_page_last o301
_journal_paper_doi 10.1107/S0108270110016252
_journal_volume 66
_journal_year 2010
_chemical_formula_iupac 'C7 H9 N2 + , C4 H2 N3 O5 - , 2H2 O'
_chemical_formula_moiety 'C7 H9 N2 + , C4 H2 N3 O5 - , 2H2 O'
_chemical_formula_sum 'C11 H15 N5 O7'
_chemical_formula_weight 329.28
_chemical_name_common
;
benzamidinium diliturate dihydrate
;
_chemical_name_systematic
;
benzamidinium 5-nitro-2,6-dioxo-1,2,3,6-tetrahydropyrimidin-4-olate dihydrate
;
_space_group_IT_number 14
_symmetry_cell_setting monoclinic
_symmetry_space_group_name_Hall '-P 2yn'
_symmetry_space_group_name_H-M 'P 1 21/n 1'
_atom_sites_solution_hydrogens geom
_atom_sites_solution_primary direct
_atom_sites_solution_secondary difmap
_audit_creation_method SHELXL97
_cell_angle_alpha 90.00
_cell_angle_beta 98.2485(11)
_cell_angle_gamma 90.00
_cell_formula_units_Z 4
_cell_length_a 10.7607(3)
_cell_length_b 5.0998(2)
_cell_length_c 27.2412(5)
_cell_measurement_reflns_used 109123
_cell_measurement_temperature 298(2)
_cell_measurement_theta_max 32.6648
_cell_measurement_theta_min 2.9968
_cell_volume 1479.46(8)
_computing_cell_refinement 'CrysAlis RED (Oxford Diffraction, 2006)'
_computing_data_collection 'CrysAlis CCD (Oxford Diffraction, 2006)'
_computing_data_reduction 'CrysAlis RED (Oxford Diffraction, 2006)'
_computing_molecular_graphics 'ORTEP-3 (Farrugia, 1997)'
_computing_publication_material 'WinGX (Farrugia, 1999)'
_computing_structure_refinement 'SHELXL97 (Sheldrick, 2008)'
_computing_structure_solution 'SIR97 (Altomare <i>et al.</i>,  1999)'
_diffrn_ambient_temperature 298(2)
_diffrn_detector_area_resol_mean 16.0696
_diffrn_measured_fraction_theta_full 0.995
_diffrn_measured_fraction_theta_max 0.995
_diffrn_measurement_device_type 'Oxford Xcalibur S CCD area-detector'
_diffrn_measurement_method '\w and \f'
_diffrn_radiation_monochromator graphite
_diffrn_radiation_source 'Enhance (Mo) X-ray source'
_diffrn_radiation_type MoK\a
_diffrn_radiation_wavelength 0.71070
_diffrn_reflns_av_R_equivalents 0.0341
_diffrn_reflns_av_sigmaI/netI 0.0100
_diffrn_reflns_limit_h_max 16
_diffrn_reflns_limit_h_min -16
_diffrn_reflns_limit_k_max 7
_diffrn_reflns_limit_k_min -7
_diffrn_reflns_limit_l_max 40
_diffrn_reflns_limit_l_min -40
_diffrn_reflns_number 306312
_diffrn_reflns_theta_full 32.00
_diffrn_reflns_theta_max 32.00
_diffrn_reflns_theta_min 3.02
_exptl_absorpt_coefficient_mu 0.125
_exptl_absorpt_correction_T_max 0.99102
_exptl_absorpt_correction_T_min 0.90782
_exptl_absorpt_correction_type multi-scan
_exptl_absorpt_process_details
;
[CrysAlis RED (Oxford Diffraction, 2006); empirical absorption
correction
using spherical harmonics implemented in the SCALE3 ABSPACK scaling algorithm]
;
_exptl_crystal_colour colourless
_exptl_crystal_density_diffrn 1.478
_exptl_crystal_density_method 'not measured'
_exptl_crystal_description tablet
_exptl_crystal_F_000 688
_exptl_crystal_size_max 0.16
_exptl_crystal_size_mid 0.14
_exptl_crystal_size_min 0.12
_refine_diff_density_max 0.399
_refine_diff_density_min -0.244
_refine_ls_extinction_method none
_refine_ls_goodness_of_fit_ref 1.172
_refine_ls_hydrogen_treatment mixed
_refine_ls_matrix_type full
_refine_ls_number_parameters 248
_refine_ls_number_reflns 5116
_refine_ls_number_restraints 0
_refine_ls_restrained_S_all 1.172
_refine_ls_R_factor_all 0.0748
_refine_ls_R_factor_gt 0.0642
_refine_ls_shift/su_max 0.001
_refine_ls_shift/su_mean 0.000
_refine_ls_structure_factor_coef Fsqd
_refine_ls_weighting_details 'calc w = 1/[\s^2^(Fo^2^)+(0.0635P)^2^+0.6910P] where P=(Fo^2^+2Fc^2^)/3'
_refine_ls_weighting_scheme calc
_refine_ls_wR_factor_gt 0.1598
_refine_ls_wR_factor_ref 0.1654
_reflns_number_gt 4542
_reflns_number_total 5116
_reflns_threshold_expression I>2\s(I)
_cod_data_source_file fn3053.cif
_cod_data_source_block III
_cod_original_sg_symbol_H-M 'P 21/n'
_cod_database_code 2017668
_cod_database_fobs_code 2017668

loop_
_symmetry_equiv_pos_as_xyz
'x, y, z'
'-x+1/2, y+1/2, -z+1/2'
'-x, -y, -z'
'x-1/2, -y-1/2, z-1/2'

loop_
_atom_site_type_symbol
_atom_site_label
_atom_site_fract_x
_atom_site_fract_y
_atom_site_fract_z
_atom_site_U_iso_or_equiv
_atom_site_adp_type
_atom_site_calc_flag
_atom_site_refinement_flags
_atom_site_occupancy
_atom_site_disorder_assembly
_atom_site_disorder_group
O O1 0.20675(11) 1.0305(3) 1.05258(5) 0.0443(3) Uani d . 1 . .
O O2 0.08156(10) 0.3367(2) 0.95529(4) 0.0362(3) Uani d . 1 . .
O O3 0.23715(13) 0.1631(3) 0.89742(6) 0.0590(4) Uani d . 1 . .
O O4 0.41060(14) 0.3588(3) 0.89454(7) 0.0695(5) Uani d . 1 . .
O O5 0.48272(10) 0.7389(3) 0.95592(5) 0.0435(3) Uani d . 1 . .
N N1 0.34360(11) 0.8703(3) 1.00466(5) 0.0322(3) Uani d . 1 . .
H H1 0.400(2) 0.994(5) 1.0182(8) 0.047(6) Uiso d . 1 . .
C C2 0.23149(13) 0.8694(3) 1.02225(5) 0.0296(3) Uani d . 1 . .
N N3 0.14927(11) 0.6774(3) 1.00394(5) 0.0313(3) Uani d . 1 . .
H H3 0.078(2) 0.674(5) 1.0176(8) 0.052(6) Uiso d . 1 . .
C C4 0.16764(12) 0.4934(3) 0.96836(5) 0.0262(3) Uani d . 1 . .
C C5 0.28619(12) 0.5111(3) 0.94975(5) 0.0262(3) Uani d . 1 . .
C C6 0.37880(13) 0.7058(3) 0.96863(5) 0.0290(3) Uani d . 1 . .
N N7 0.31216(11) 0.3390(3) 0.91275(5) 0.0331(3) Uani d . 1 . .
N N4 -0.00024(13) -0.1025(3) 0.89387(5) 0.0336(3) Uani d . 1 . .
H H4A 0.057(2) 0.007(4) 0.9031(8) 0.046(6) Uiso d . 1 . .
H H4B -0.068(2) -0.102(4) 0.9086(8) 0.045(5) Uiso d . 1 . .
N N5 0.11348(14) -0.2591(3) 0.83616(6) 0.0442(4) Uani d . 1 . .
H H5A 0.172(2) -0.151(5) 0.8455(9) 0.057(7) Uiso d . 1 . .
H H5B 0.126(2) -0.373(5) 0.8130(9) 0.053(6) Uiso d . 1 . .
C C8 -0.08858(13) -0.4616(3) 0.84180(5) 0.0283(3) Uani d . 1 . .
C C9 -0.07573(16) -0.6385(3) 0.80398(6) 0.0378(3) Uani d . 1 . .
H H9 -0.0013 -0.6339 0.7877 0.045 Uiso calc R 1 . .
C C10 -0.16936(18) -0.8218(3) 0.78951(6) 0.0434(4) Uani d . 1 . .
H H10 -0.1598 -0.9446 0.7631 0.052 Uiso calc R 1 . .
C C11 -0.27553(17) -0.8307(3) 0.81227(6) 0.0427(4) Uani d . 1 . .
H H11 -0.3403 -0.9600 0.8022 0.051 Uiso calc R 1 . .
C C12 -0.28899(18) -0.6554(4) 0.84935(7) 0.0480(4) Uani d . 1 . .
H H12 -0.3639 -0.6607 0.8653 0.058 Uiso calc R 1 . .
C C13 -0.19668(17) -0.4708(4) 0.86416(7) 0.0437(4) Uani d . 1 . .
H H13 -0.2076 -0.3473 0.8903 0.052 Uiso calc R 1 . .
C C14 0.01158(13) -0.2672(3) 0.85800(5) 0.0294(3) Uani d . 1 . .
O O6 0.4502(2) -0.1249(5) 0.84345(7) 0.0746(5) Uani d . 1 . .
H H61 0.443(4) 0.013(9) 0.8638(16) 0.121(14) Uiso d . 1 . .
H H62 0.454(4) -0.244(9) 0.8614(15) 0.115(15) Uiso d . 1 . .
O O7 0.31408(19) -0.0585(4) 0.75176(8) 0.0674(5) Uani d . 1 . .
H H71 0.363(3) -0.087(7) 0.7806(12) 0.082(10) Uiso d . 1 . .
H H72 0.272(4) -0.203(9) 0.7466(15) 0.112(13) Uiso d . 1 . .

loop_
_atom_site_aniso_label
_atom_site_aniso_U_11
_atom_site_aniso_U_22
_atom_site_aniso_U_33
_atom_site_aniso_U_12
_atom_site_aniso_U_13
_atom_site_aniso_U_23
O1 0.0441(6) 0.0459(7) 0.0462(6) -0.0171(5) 0.0181(5) -0.0231(5)
O2 0.0290(5) 0.0359(6) 0.0452(6) -0.0149(4) 0.0103(4) -0.0149(5)
O3 0.0439(7) 0.0592(8) 0.0785(10) -0.0269(6) 0.0240(6) -0.0462(8)
O4 0.0545(8) 0.0651(10) 0.0997(12) -0.0322(7) 0.0483(8) -0.0495(9)
O5 0.0313(5) 0.0474(7) 0.0552(7) -0.0208(5) 0.0174(5) -0.0216(6)
N1 0.0283(5) 0.0326(6) 0.0367(6) -0.0143(5) 0.0079(4) -0.0134(5)
C2 0.0299(6) 0.0296(6) 0.0298(6) -0.0106(5) 0.0063(5) -0.0071(5)
N3 0.0267(5) 0.0327(6) 0.0361(6) -0.0121(5) 0.0099(4) -0.0115(5)
C4 0.0243(5) 0.0250(6) 0.0294(6) -0.0070(5) 0.0039(4) -0.0040(5)
C5 0.0244(5) 0.0239(6) 0.0308(6) -0.0083(5) 0.0054(4) -0.0082(5)
C6 0.0271(6) 0.0273(6) 0.0331(6) -0.0099(5) 0.0055(5) -0.0077(5)
N7 0.0297(5) 0.0289(6) 0.0421(6) -0.0087(5) 0.0096(5) -0.0122(5)
N4 0.0345(6) 0.0312(6) 0.0354(6) -0.0098(5) 0.0059(5) -0.0096(5)
N5 0.0396(7) 0.0455(8) 0.0503(8) -0.0136(6) 0.0159(6) -0.0178(7)
C8 0.0328(6) 0.0227(6) 0.0284(6) -0.0045(5) 0.0013(5) -0.0019(5)
C9 0.0433(8) 0.0349(8) 0.0351(7) -0.0041(6) 0.0052(6) -0.0085(6)
C10 0.0547(10) 0.0340(8) 0.0392(8) -0.0083(7) -0.0011(7) -0.0117(6)
C11 0.0471(9) 0.0335(8) 0.0436(8) -0.0138(7) -0.0066(7) -0.0012(7)
C12 0.0445(9) 0.0465(10) 0.0547(10) -0.0186(8) 0.0134(8) -0.0115(8)
C13 0.0454(8) 0.0399(8) 0.0486(9) -0.0161(7) 0.0162(7) -0.0178(7)
C14 0.0319(6) 0.0260(6) 0.0298(6) -0.0040(5) 0.0026(5) -0.0017(5)
O6 0.1073(16) 0.0599(11) 0.0596(10) 0.0032(11) 0.0220(10) -0.0097(9)
O7 0.0694(11) 0.0696(11) 0.0668(11) -0.0037(9) 0.0219(9) 0.0109(9)

loop_
_atom_type_symbol
_atom_type_description
_atom_type_scat_dispersion_real
_atom_type_scat_dispersion_imag
_atom_type_scat_source
C C 0.0033 0.0016 'International Tables Vol C Tables 4.2.6.8 and 6.1.1.4'
H H 0.0000 0.0000 'International Tables Vol C Tables 4.2.6.8 and 6.1.1.4'
N N 0.0061 0.0033 'International Tables Vol C Tables 4.2.6.8 and 6.1.1.4'
O O 0.0106 0.0060 'International Tables Vol C Tables 4.2.6.8 and 6.1.1.4'

loop_
_geom_angle_atom_site_label_1
_geom_angle_atom_site_label_2
_geom_angle_atom_site_label_3
_geom_angle_site_symmetry_1
_geom_angle_site_symmetry_3
_geom_angle
_geom_angle_publ_flag
C2 N1 C6 . . 126.45(11) ?
C2 N1 H1 . . 115.4(14) ?
C6 N1 H1 . . 118.1(14) ?
O1 C2 N1 . . 121.76(12) ?
O1 C2 N3 . . 122.48(13) ?
N1 C2 N3 . . 115.76(12) ?
C2 N3 C4 . . 126.32(12) ?
C2 N3 H3 . . 114.1(15) ?
C4 N3 H3 . . 119.6(16) ?
O2 C4 N3 . . 117.62(12) ?
O2 C4 C5 . . 127.13(12) ?
N3 C4 C5 . . 115.24(11) ?
N7 C5 C4 . . 119.59(11) ?
N7 C5 C6 . . 119.28(11) ?
C4 C5 C6 . . 121.12(11) ?
O5 C6 N1 . . 117.96(12) ?
O5 C6 C5 . . 127.02(13) ?
N1 C6 C5 . . 115.02(12) ?
O4 N7 O3 . . 118.56(13) ?
O4 N7 C5 . . 120.71(12) ?
O3 N7 C5 . . 120.73(12) ?
C14 N4 H4A . . 120.1(15) ?
C14 N4 H4B . . 121.1(15) ?
H4A N4 H4B . . 119(2) ?
C14 N5 H5A . . 121.0(17) ?
C14 N5 H5B . . 121.8(16) ?
H5A N5 H5B . . 117(2) ?
C13 C8 C9 . . 118.77(13) ?
C13 C8 C14 . . 120.68(13) ?
C9 C8 C14 . . 120.55(13) ?
C10 C9 C8 . . 120.09(16) ?
C10 C9 H9 . . 120.0 ?
C8 C9 H9 . . 120.0 ?
C11 C10 C9 . . 120.63(15) ?
C11 C10 H10 . . 119.7 ?
C9 C10 H10 . . 119.7 ?
C12 C11 C10 . . 119.48(15) ?
C12 C11 H11 . . 120.3 ?
C10 C11 H11 . . 120.3 ?
C11 C12 C13 . . 120.67(17) ?
C11 C12 H12 . . 119.7 ?
C13 C12 H12 . . 119.7 ?
C12 C13 C8 . . 120.37(15) ?
C12 C13 H13 . . 119.8 ?
C8 C13 H13 . . 119.8 ?
N4 C14 N5 . . 119.49(14) ?
N4 C14 C8 . . 120.43(13) ?
N5 C14 C8 . . 120.07(13) ?
H61 O6 H62 . . 103(4) ?
H71 O7 H72 . . 104(3) ?

loop_
_geom_bond_atom_site_label_1
_geom_bond_atom_site_label_2
_geom_bond_site_symmetry_2
_geom_bond_distance
_geom_bond_publ_flag
O1 C2 . 1.2215(18) ?
O2 C4 . 1.2364(16) ?
O3 N7 . 1.2385(16) ?
O4 N7 . 1.2364(17) ?
O5 C6 . 1.2287(17) ?
N1 C2 . 1.3605(18) ?
N1 C6 . 1.3848(18) ?
N1 H1 . 0.91(2) ?
C2 N3 . 1.3652(17) ?
N3 C4 . 1.3835(17) ?
N3 H3 . 0.90(2) ?
C4 C5 . 1.4416(18) ?
C5 N7 . 1.3945(17) ?
C5 C6 . 1.4478(17) ?
N4 C14 . 1.3083(19) ?
N4 H4A . 0.84(2) ?
N4 H4B . 0.88(2) ?
N5 C14 . 1.321(2) ?
N5 H5A . 0.85(3) ?
N5 H5B . 0.88(3) ?
C8 C13 . 1.389(2) ?
C8 C9 . 1.391(2) ?
C8 C14 . 1.4843(19) ?
C9 C10 . 1.389(2) ?
C9 H9 . 0.9700 ?
C10 C11 . 1.377(3) ?
C10 H10 . 0.9700 ?
C11 C12 . 1.372(3) ?
C11 H11 . 0.9700 ?
C12 C13 . 1.386(2) ?
C12 H12 . 0.9700 ?
C13 H13 . 0.9700 ?
O6 H61 . 0.91(5) ?
O6 H62 . 0.78(4) ?
O7 H71 . 0.89(3) ?
O7 H72 . 0.87(4) ?

loop_
_geom_hbond_atom_site_label_D
_geom_hbond_atom_site_label_H
_geom_hbond_atom_site_label_A
_geom_hbond_site_symmetry_A
_geom_hbond_distance_DH
_geom_hbond_distance_HA
_geom_hbond_distance_DA
_geom_hbond_angle_DHA
N1 H1 O5 3_677 0.91(2) 1.92(2) 2.8359(16) 178(2)
N3 H3 O2 3_567 0.90(2) 1.97(2) 2.8635(16) 178(2)
N4 H4A O2 . 0.84(2) 2.19(2) 2.8581(16) 135.5(19)
N4 H4A O3 . 0.84(2) 2.12(2) 2.8808(18) 150(2)
N4 H4B O1 3_567 0.88(2) 1.98(2) 2.8514(18) 168(2)
N5 H5A O3 . 0.85(3) 2.19(3) 2.9250(19) 146(2)
N5 H5B O7 2_546 0.88(3) 2.18(3) 3.035(2) 164(2)
O6 H61 O4 . 0.91(5) 2.00(5) 2.894(2) 167(4)
O6 H62 O4 1_545 0.78(4) 2.29(4) 3.037(3) 160(4)
O7 H71 O6 . 0.89(3) 1.84(3) 2.729(3) 173(3)
O7 H72 O7 2_546 0.87(4) 2.04(4) 2.8940(19) 169(4)
C9 H9 O7 2_546 0.97 2.45 3.410(2) 172.3
C13 H13 O1 3_567 0.97 2.24 3.204(2) 171.1

loop_
_geom_torsion_atom_site_label_1
_geom_torsion_atom_site_label_2
_geom_torsion_atom_site_label_3
_geom_torsion_atom_site_label_4
_geom_torsion_site_symmetry_1
_geom_torsion_site_symmetry_2
_geom_torsion_site_symmetry_3
_geom_torsion_site_symmetry_4
_geom_torsion
_geom_torsion_publ_flag
C6 N1 C2 O1 . . . . -176.59(16) ?
C6 N1 C2 N3 . . . . 3.5(2) ?
O1 C2 N3 C4 . . . . 177.54(15) ?
N1 C2 N3 C4 . . . . -2.6(2) ?
C2 N3 C4 O2 . . . . -178.44(15) ?
C2 N3 C4 C5 . . . . 0.2(2) ?
O2 C4 C5 N7 . . . . 0.3(2) ?
N3 C4 C5 N7 . . . . -178.20(13) ?
O2 C4 C5 C6 . . . . 180.00(15) ?
N3 C4 C5 C6 . . . . 1.5(2) ?
C2 N1 C6 O5 . . . . 177.73(15) ?
C2 N1 C6 C5 . . . . -2.0(2) ?
N7 C5 C6 O5 . . . . -0.7(2) ?
C4 C5 C6 O5 . . . . 179.63(16) ?
N7 C5 C6 N1 . . . . 178.97(13) ?
C4 C5 C6 N1 . . . . -0.7(2) ?
C4 C5 N7 O4 . . . . 176.48(17) ?
C6 C5 N7 O4 . . . . -3.2(2) ?
C4 C5 N7 O3 . . . . -3.5(2) ?
C6 C5 N7 O3 . . . . 176.81(16) ?
C13 C8 C9 C10 . . . . -0.7(2) ?
C14 C8 C9 C10 . . . . 179.22(15) ?
C8 C9 C10 C11 . . . . 0.0(3) ?
C9 C10 C11 C12 . . . . 0.5(3) ?
C10 C11 C12 C13 . . . . -0.3(3) ?
C11 C12 C13 C8 . . . . -0.4(3) ?
C9 C8 C13 C12 . . . . 0.8(3) ?
C14 C8 C13 C12 . . . . -179.05(17) ?
C13 C8 C14 N4 . . . . 0.5(2) ?
C9 C8 C14 N4 . . . . -179.40(15) ?
C13 C8 C14 N5 . . . . -179.46(17) ?
C9 C8 C14 N5 . . . . 0.7(2) ?
